data_2244126
loop_
_publ_author_name
'Bernhard, Merle'
'Lutter, Jacob C.'
'Predecki, Allison'

_publ_section_title
;
 Crystal structure of
 (2<i>E</i>)-1-(4-ethoxyphenyl)-3-(4-fluorophenyl)prop-2-en-1-one
;
_journal_coeditor_code ZL5033
_journal_issue 8
_journal_name_full 'Acta Crystallographica Section E'
_journal_page_first
;
;
_journal_paper_doi 10.1107/S2056989022007423
_journal_volume 78
_journal_year 2022
_chemical_formula_iupac 'C17 H15 F O2'
_chemical_formula_moiety 'C17 H15 F O2'
_chemical_formula_sum 'C17 H15 F O2'
_chemical_formula_weight 270.29
_chemical_melting_point_gt 119
_chemical_melting_point_lt 121
_chemical_name_common 4'-ethoxy-4-fluorochalcone
_chemical_name_systematic
;
(2<i>E</i>)-1-(4-Ethoxyphenyl)-3-(4-fluorophenyl)prop-2-en-1-one
;
_space_group_crystal_system orthorhombic
_space_group_IT_number 29
_space_group_name_Hall 'P 2c -2ac'
_space_group_name_H-M_alt 'P c a 21'
_atom_sites_solution_hydrogens geom
_atom_sites_solution_primary dual
_atom_sites_solution_secondary difmap
_audit_creation_method SHELXL-2018/3
_cell_angle_alpha 90
_cell_angle_beta 90
_cell_angle_gamma 90
_cell_formula_units_Z 4
_cell_length_a 7.1426(4)
_cell_length_b 17.0566(9)
_cell_length_c 11.1520(6)
_cell_measurement_reflns_used 7611
_cell_measurement_temperature 100(2)
_cell_measurement_theta_max 25.32
_cell_measurement_theta_min 3.09
_cell_volume 1358.63(13)
_computing_cell_refinement
;
SAINT (Bruker, 2002)
;
_computing_data_collection
;
APEX4 (Bruker, 2021)
;
_computing_data_reduction
;
SAINT (Bruker, 2002)
;
_computing_molecular_graphics
;
SHELXTL (Sheldrick, 2008)
;
_computing_publication_material
;
SHELXTL (Sheldrick, 2008)
;
_computing_structure_refinement
;
<i>SHELXL2018/3</i> (Sheldrick, 2015b)
;
_computing_structure_solution
;
<i>SHELXT2018/2</i> (Sheldrick, 2015a)
;
_diffrn_ambient_temperature 100(2)
_diffrn_measured_fraction_theta_full 0.981
_diffrn_measured_fraction_theta_max 0.981
_diffrn_measurement_device_type 'Bruker APEXII CCD'
_diffrn_measurement_method '\f and \w scans'
_diffrn_radiation_type MoK\a
_diffrn_radiation_wavelength 0.71073
_diffrn_reflns_av_R_equivalents 0.0610
_diffrn_reflns_av_unetI/netI 0.0284
_diffrn_reflns_limit_h_max 8
_diffrn_reflns_limit_h_min -8
_diffrn_reflns_limit_k_max 20
_diffrn_reflns_limit_k_min -20
_diffrn_reflns_limit_l_max 13
_diffrn_reflns_limit_l_min -13
_diffrn_reflns_number 23454
_diffrn_reflns_theta_full 25.242
_diffrn_reflns_theta_max 25.365
_diffrn_reflns_theta_min 2.388
_exptl_absorpt_coefficient_mu 0.095
_exptl_absorpt_correction_T_max 0.7452
_exptl_absorpt_correction_T_min 0.6908
_exptl_absorpt_correction_type multi-scan
_exptl_absorpt_process_details
;
(SADABS; Krause <i>et al.</i>,  2015)'
;
_exptl_crystal_colour colorless
_exptl_crystal_density_diffrn 1.321
_exptl_crystal_description block
_exptl_crystal_F_000 568
_exptl_crystal_size_max 0.240
_exptl_crystal_size_mid 0.112
_exptl_crystal_size_min 0.105
_refine_diff_density_max 0.265
_refine_diff_density_min -0.172
_refine_ls_extinction_method none
_refine_ls_goodness_of_fit_ref 1.096
_refine_ls_hydrogen_treatment constr
_refine_ls_matrix_type full
_refine_ls_number_parameters 182
_refine_ls_number_reflns 2438
_refine_ls_number_restraints 1
_refine_ls_restrained_S_all 1.096
_refine_ls_R_factor_all 0.0400
_refine_ls_R_factor_gt 0.0390
_refine_ls_shift/su_max 0.000
_refine_ls_shift/su_mean 0.000
_refine_ls_structure_factor_coef Fsqd
_refine_ls_weighting_details 'w=1/[\s^2^(Fo^2^)+(0.0690P)^2^+0.1828P] where P=(Fo^2^+2Fc^2^)/3'
_refine_ls_weighting_scheme calc
_refine_ls_wR_factor_gt 0.1032
_refine_ls_wR_factor_ref 0.1042
_reflns_number_gt 2365
_reflns_number_total 2438
_reflns_threshold_expression 'I > 2\s(I)'
_cod_data_source_file zl5033sup1.cif
_cod_data_source_block I
_cod_database_code 2244126
_shelx_space_group_comment
;
The symmetry employed for this shelxl refinement is uniquely defined
by the following loop, which should always be used as a source of
symmetry information in preference to the above space-group names.
They are only intended as comments.
;
_shelx_estimated_absorpt_t_min 0.978
_shelx_estimated_absorpt_t_max 0.990

loop_
_space_group_symop_operation_xyz
'x, y, z'
'-x, -y, z+1/2'
'x+1/2, -y, z'
'-x+1/2, y, z+1/2'

loop_
_atom_site_type_symbol
_atom_site_label
_atom_site_fract_x
_atom_site_fract_y
_atom_site_fract_z
_atom_site_U_iso_or_equiv
_atom_site_adp_type
_atom_site_calc_flag
_atom_site_occupancy
_atom_site_disorder_assembly
_atom_site_disorder_group
F F1 0.4847(3) 0.00701(11) 0.7445(2) 0.0476(6) Uani d 1 . .
O O1 0.3123(3) 0.37163(10) 0.25635(16) 0.0242(4) Uani d 1 . .
O O2 0.3964(2) 0.71755(10) 0.44972(18) 0.0227(4) Uani d 1 . .
C C1 0.4610(4) 0.06802(16) 0.6686(3) 0.0326(7) Uani d 1 . .
C C2 0.4545(4) 0.05380(16) 0.5477(3) 0.0301(6) Uani d 1 . .
H H2 0.465389 0.001957 0.517328 0.036 Uiso calc 1 . .
C C3 0.4316(4) 0.11687(16) 0.4708(3) 0.0257(6) Uani d 1 . .
H H3 0.426726 0.107993 0.386721 0.031 Uiso calc 1 . .
C C4 0.4154(3) 0.19357(15) 0.5148(2) 0.0205(6) Uani d 1 . .
C C5 0.4225(4) 0.20530(15) 0.6394(2) 0.0220(6) Uani d 1 . .
H H5 0.410714 0.256768 0.671075 0.026 Uiso calc 1 . .
C C6 0.4464(4) 0.14242(17) 0.7165(3) 0.0301(6) Uani d 1 . .
H H6 0.452542 0.150326 0.800692 0.036 Uiso calc 1 . .
C C7 0.3907(3) 0.25841(15) 0.4307(2) 0.0208(6) Uani d 1 . .
H H7 0.390057 0.244965 0.348020 0.025 Uiso calc 1 . .
C C8 0.3692(4) 0.33370(14) 0.4560(2) 0.0199(5) Uani d 1 . .
H H8 0.369696 0.350200 0.537401 0.024 Uiso calc 1 . .
C C9 0.3442(3) 0.39260(15) 0.3600(2) 0.0185(5) Uani d 1 . .
C C10 0.3596(3) 0.47712(15) 0.3897(2) 0.0179(5) Uani d 1 . .
C C11 0.3348(4) 0.53263(15) 0.2981(2) 0.0211(5) Uani d 1 . .
H H11 0.309041 0.515191 0.218899 0.025 Uiso calc 1 . .
C C12 0.3470(3) 0.61131(15) 0.3206(2) 0.0225(6) Uani d 1 . .
H H12 0.328745 0.647740 0.257190 0.027 Uiso calc 1 . .
C C13 0.3862(3) 0.63855(14) 0.4366(2) 0.0195(6) Uani d 1 . .
C C14 0.4132(3) 0.58453(15) 0.5286(2) 0.0192(5) Uani d 1 . .
H H14 0.440382 0.602146 0.607528 0.023 Uiso calc 1 . .
C C15 0.4002(4) 0.50479(15) 0.5046(2) 0.0198(5) Uani d 1 . .
H H15 0.419362 0.468300 0.567816 0.024 Uiso calc 1 . .
C C16 0.4192(4) 0.74662(15) 0.5705(3) 0.0236(6) Uani d 1 . .
H H16A 0.536921 0.726316 0.605590 0.028 Uiso calc 1 . .
H H16B 0.313446 0.729185 0.621292 0.028 Uiso calc 1 . .
C C17 0.4247(4) 0.83493(15) 0.5646(3) 0.0264(6) Uani d 1 . .
H H17A 0.540214 0.851724 0.524786 0.040 Uiso calc 1 . .
H H17B 0.420936 0.856464 0.646047 0.040 Uiso calc 1 . .
H H17C 0.316396 0.853991 0.519179 0.040 Uiso calc 1 . .

loop_
_atom_site_aniso_label
_atom_site_aniso_U_11
_atom_site_aniso_U_22
_atom_site_aniso_U_33
_atom_site_aniso_U_12
_atom_site_aniso_U_13
_atom_site_aniso_U_23
F1 0.0811(15) 0.0254(9) 0.0364(10) 0.0047(9) -0.0034(10) 0.0135(8)
O1 0.0317(10) 0.0254(9) 0.0156(9) -0.0012(7) 0.0005(8) -0.0020(8)
O2 0.0303(10) 0.0174(9) 0.0204(10) -0.0012(7) -0.0030(8) 0.0031(7)
C1 0.0432(18) 0.0207(14) 0.0338(18) 0.0018(12) -0.0004(13) 0.0099(13)
C2 0.0397(15) 0.0172(12) 0.0334(16) 0.0016(11) 0.0008(13) -0.0019(12)
C3 0.0283(14) 0.0233(13) 0.0256(15) 0.0002(11) -0.0012(11) -0.0040(11)
C4 0.0185(12) 0.0206(12) 0.0225(14) -0.0004(9) -0.0001(10) 0.0007(11)
C5 0.0281(14) 0.0191(13) 0.0190(13) 0.0004(10) 0.0017(11) 0.0002(10)
C6 0.0391(16) 0.0305(15) 0.0208(14) 0.0000(12) 0.0007(12) 0.0009(12)
C7 0.0221(12) 0.0237(13) 0.0166(13) -0.0011(10) 0.0004(10) -0.0002(11)
C8 0.0234(11) 0.0211(12) 0.0153(12) -0.0009(10) 0.0014(10) -0.0016(11)
C9 0.0157(11) 0.0237(13) 0.0161(13) -0.0003(9) 0.0031(9) 0.0015(10)
C10 0.0160(11) 0.0244(13) 0.0134(12) -0.0005(9) 0.0025(9) 0.0022(10)
C11 0.0234(13) 0.0275(13) 0.0125(12) -0.0021(10) -0.0020(10) 0.0023(10)
C12 0.0257(14) 0.0239(13) 0.0181(14) -0.0019(10) -0.0040(11) 0.0060(11)
C13 0.0191(11) 0.0193(12) 0.0200(14) 0.0001(9) 0.0010(10) 0.0021(11)
C14 0.0227(13) 0.0227(13) 0.0121(12) 0.0010(10) 0.0000(10) 0.0002(10)
C15 0.0215(12) 0.0222(13) 0.0158(13) 0.0020(10) -0.0013(10) 0.0037(10)
C16 0.0306(13) 0.0200(13) 0.0202(13) -0.0007(10) 0.0029(11) -0.0006(11)
C17 0.0287(13) 0.0204(13) 0.0301(15) 0.0000(10) 0.0022(12) -0.0021(12)

loop_
_atom_type_symbol
_atom_type_description
_atom_type_scat_dispersion_real
_atom_type_scat_dispersion_imag
_atom_type_scat_source
C C 0.0033 0.0016 'International Tables Vol C Tables 4.2.6.8 and 6.1.1.4'
H H 0.0000 0.0000 'International Tables Vol C Tables 4.2.6.8 and 6.1.1.4'
F F 0.0171 0.0103 'International Tables Vol C Tables 4.2.6.8 and 6.1.1.4'
O O 0.0106 0.0060 'International Tables Vol C Tables 4.2.6.8 and 6.1.1.4'

loop_
_geom_angle_atom_site_label_1
_geom_angle_atom_site_label_2
_geom_angle_atom_site_label_3
_geom_angle_site_symmetry_1
_geom_angle_site_symmetry_3
_geom_angle
_geom_angle_publ_flag
C13 O2 C16 . . 116.6(2) ?
F1 C1 C2 . . 118.9(3) ?
F1 C1 C6 . . 118.3(3) ?
C2 C1 C6 . . 122.7(3) ?
C1 C2 C3 . . 118.4(3) ?
C1 C2 H2 . . 120.8 ?
C3 C2 H2 . . 120.8 ?
C2 C3 C4 . . 121.2(3) ?
C2 C3 H3 . . 119.4 ?
C4 C3 H3 . . 119.4 ?
C3 C4 C5 . . 118.4(2) ?
C3 C4 C7 . . 119.4(3) ?
C5 C4 C7 . . 122.1(3) ?
C6 C5 C4 . . 120.5(3) ?
C6 C5 H5 . . 119.7 ?
C4 C5 H5 . . 119.7 ?
C1 C6 C5 . . 118.8(3) ?
C1 C6 H6 . . 120.6 ?
C5 C6 H6 . . 120.6 ?
C8 C7 C4 . . 127.7(3) ?
C8 C7 H7 . . 116.2 ?
C4 C7 H7 . . 116.2 ?
C7 C8 C9 . . 121.2(2) ?
C7 C8 H8 . . 119.4 ?
C9 C8 H8 . . 119.4 ?
O1 C9 C8 . . 120.3(2) ?
O1 C9 C10 . . 120.4(2) ?
C8 C9 C10 . . 119.3(2) ?
C15 C10 C11 . . 117.8(2) ?
C15 C10 C9 . . 123.3(2) ?
C11 C10 C9 . . 118.9(2) ?
C12 C11 C10 . . 121.3(2) ?
C12 C11 H11 . . 119.3 ?
C10 C11 H11 . . 119.3 ?
C11 C12 C13 . . 120.4(2) ?
C11 C12 H12 . . 119.8 ?
C13 C12 H12 . . 119.8 ?
O2 C13 C14 . . 124.8(2) ?
O2 C13 C12 . . 116.0(2) ?
C14 C13 C12 . . 119.2(2) ?
C15 C14 C13 . . 119.8(2) ?
C15 C14 H14 . . 120.1 ?
C13 C14 H14 . . 120.1 ?
C14 C15 C10 . . 121.4(2) ?
C14 C15 H15 . . 119.3 ?
C10 C15 H15 . . 119.3 ?
O2 C16 C17 . . 107.8(2) ?
O2 C16 H16A . . 110.2 ?
C17 C16 H16A . . 110.2 ?
O2 C16 H16B . . 110.2 ?
C17 C16 H16B . . 110.2 ?
H16A C16 H16B . . 108.5 ?
C16 C17 H17A . . 109.5 ?
C16 C17 H17B . . 109.5 ?
H17A C17 H17B . . 109.5 ?
C16 C17 H17C . . 109.5 ?
H17A C17 H17C . . 109.5 ?
H17B C17 H17C . . 109.5 ?

loop_
_geom_bond_atom_site_label_1
_geom_bond_atom_site_label_2
_geom_bond_site_symmetry_2
_geom_bond_distance
_geom_bond_publ_flag
F1 C1 . 1.352(3) ?
O1 C9 . 1.231(3) ?
O2 C13 . 1.357(3) ?
O2 C16 . 1.444(3) ?
C1 C2 . 1.371(5) ?
C1 C6 . 1.381(4) ?
C2 C3 . 1.385(4) ?
C2 H2 . 0.9500 ?
C3 C4 . 1.402(4) ?
C3 H3 . 0.9500 ?
C4 C5 . 1.405(4) ?
C4 C7 . 1.461(4) ?
C5 C6 . 1.385(4) ?
C5 H5 . 0.9500 ?
C6 H6 . 0.9500 ?
C7 C8 . 1.324(3) ?
C7 H7 . 0.9500 ?
C8 C9 . 1.480(3) ?
C8 H8 . 0.9500 ?
C9 C10 . 1.483(3) ?
C10 C15 . 1.396(4) ?
C10 C11 . 1.404(3) ?
C11 C12 . 1.368(4) ?
C11 H11 . 0.9500 ?
C12 C13 . 1.404(4) ?
C12 H12 . 0.9500 ?
C13 C14 . 1.392(3) ?
C14 C15 . 1.389(4) ?
C14 H14 . 0.9500 ?
C15 H15 . 0.9500 ?
C16 C17 . 1.508(4) ?
C16 H16A . 0.9900 ?
C16 H16B . 0.9900 ?
C17 H17A . 0.9800 ?
C17 H17B . 0.9800 ?
C17 H17C . 0.9800 ?

loop_
_geom_hbond_atom_site_label_D
_geom_hbond_atom_site_label_H
_geom_hbond_atom_site_label_A
_geom_hbond_site_symmetry_A
_geom_hbond_distance_DH
_geom_hbond_distance_HA
_geom_hbond_distance_DA
_geom_hbond_angle_DHA
_geom_hbond_publ_flag
C3 H3 F1 2_654 0.95 2.60 3.345(3) 135.5 yes
C5 H5 O1 4 0.95 2.70 3.544(3) 148.7 yes
C14 H14 O1 2_665 0.95 2.46 3.295(3) 145.9 yes
C16 H16A O1 2_665 0.99 2.60 3.470(3) 146.2 yes

_cod_database_fobs_code 2244126
